data_2237691
loop_
_publ_author_name
'Liu, Rui-Qin'
'Bai, Sheng-Di'
'Wang, Tao'

_publ_section_title
;
 <i>N</i>-Cyclohexyl-3-methylbenzamidine
;
_journal_coeditor_code RK2395
_journal_issue 4
_journal_name_full 'Acta Crystallographica Section E'
_journal_page_first o520
_journal_paper_doi 10.1107/S1600536813006272
_journal_volume 69
_journal_year 2013
_chemical_formula_iupac 'C14 H20 N2'
_chemical_formula_moiety 'C14 H20 N2'
_chemical_formula_sum 'C14 H20 N2'
_chemical_formula_weight 216.32
_chemical_name_systematic
;
<i>N</i>-Cyclohexyl-3-methylbenzamidine
;
_space_group_IT_number 19
_symmetry_cell_setting orthorhombic
_symmetry_space_group_name_Hall 'P 2ac 2ab'
_symmetry_space_group_name_H-M 'P 21 21 21'
_atom_sites_solution_hydrogens geom
_atom_sites_solution_primary direct
_atom_sites_solution_secondary difmap
_audit_creation_method SHELXL97
_cell_angle_alpha 90.00
_cell_angle_beta 90.00
_cell_angle_gamma 90.00
_cell_formula_units_Z 4
_cell_length_a 9.064(2)
_cell_length_b 11.417(3)
_cell_length_c 12.311(3)
_cell_measurement_reflns_used 1347
_cell_measurement_temperature 200(2)
_cell_measurement_theta_max 19.970
_cell_measurement_theta_min 2.790
_cell_volume 1274.0(5)
_computing_cell_refinement '<i>SAINT</i> (Bruker, 2000)'
_computing_data_collection '<i>SMART</i> (Bruker, 2000)'
_computing_data_reduction '<i>SAINT</i> (Bruker, 2000)'
_computing_molecular_graphics '<i>SHELXTL</i> (Sheldrick, 2008)'
_computing_publication_material '<i>SHELXL97</i> (Sheldrick, 2008)'
_computing_structure_refinement '<i>SHELXL97</i> (Sheldrick, 2008)'
_computing_structure_solution '<i>SHELXS97</i> (Sheldrick, 2008)'
_diffrn_ambient_temperature 200(2)
_diffrn_measured_fraction_theta_full 0.999
_diffrn_measured_fraction_theta_max 0.999
_diffrn_measurement_device_type 'Bruker SMART CCD'
_diffrn_measurement_method '\f and \w scan'
_diffrn_radiation_monochromator graphite
_diffrn_radiation_source 'fine--focus sealed tube'
_diffrn_radiation_type MoK\a
_diffrn_radiation_wavelength 0.71073
_diffrn_reflns_av_R_equivalents 0.0423
_diffrn_reflns_av_sigmaI/netI 0.0438
_diffrn_reflns_limit_h_max 7
_diffrn_reflns_limit_h_min -10
_diffrn_reflns_limit_k_max 12
_diffrn_reflns_limit_k_min -13
_diffrn_reflns_limit_l_max 14
_diffrn_reflns_limit_l_min -14
_diffrn_reflns_number 7147
_diffrn_reflns_theta_full 25.00
_diffrn_reflns_theta_max 25.00
_diffrn_reflns_theta_min 2.43
_diffrn_standards_decay_% 5.44
_exptl_absorpt_coefficient_mu 0.067
_exptl_absorpt_correction_T_max 0.9868
_exptl_absorpt_correction_T_min 0.9802
_exptl_absorpt_correction_type multi-scan
_exptl_absorpt_process_details '(<i>SADABS</i>; Sheldrick, 1996)'
_exptl_crystal_colour colourless
_exptl_crystal_density_diffrn 1.128
_exptl_crystal_density_method 'not measured'
_exptl_crystal_description Block
_exptl_crystal_F_000 472
_exptl_crystal_size_max 0.30
_exptl_crystal_size_mid 0.25
_exptl_crystal_size_min 0.20
_refine_diff_density_max 0.150
_refine_diff_density_min -0.115
_refine_ls_extinction_coef 0.020(3)
_refine_ls_extinction_expression Fc^*^=kFc[1+0.001xFc^2^\l^3^/sin(2\q)]^-1/4^
_refine_ls_extinction_method '<i>SHELXL97</i> (Sheldrick, 2008)'
_refine_ls_goodness_of_fit_ref 1.018
_refine_ls_hydrogen_treatment mixed
_refine_ls_matrix_type full
_refine_ls_number_parameters 154
_refine_ls_number_reflns 2244
_refine_ls_number_restraints 0
_refine_ls_restrained_S_all 1.018
_refine_ls_R_factor_all 0.0588
_refine_ls_R_factor_gt 0.0400
_refine_ls_shift/su_max 0.000
_refine_ls_shift/su_mean 0.000
_refine_ls_structure_factor_coef Fsqd
_refine_ls_weighting_details 'calc w=1/[\s^2^(Fo^2^)+(0.0452P)^2^+0.0788P] where P=(Fo^2^+2Fc^2^)/3'
_refine_ls_weighting_scheme calc
_refine_ls_wR_factor_gt 0.0871
_refine_ls_wR_factor_ref 0.0976
_reflns_number_gt 1758
_reflns_number_total 2244
_reflns_threshold_expression I>2\s(I)
_cod_data_source_file rk2395.cif
_cod_data_source_block I
_cod_database_code 2237691
_cod_database_fobs_code 2237691

loop_
_symmetry_equiv_pos_as_xyz
'x, y, z'
'-x+1/2, -y, z+1/2'
'-x, y+1/2, -z+1/2'
'x+1/2, -y+1/2, -z'

loop_
_atom_site_type_symbol
_atom_site_label
_atom_site_fract_x
_atom_site_fract_y
_atom_site_fract_z
_atom_site_U_iso_or_equiv
_atom_site_adp_type
_atom_site_calc_flag
_atom_site_refinement_flags
_atom_site_occupancy
_atom_site_symmetry_multiplicity
N N1 0.12298(18) 0.22773(14) 0.08238(13) 0.0434(4) Uani d . 1 1
N N2 -0.08387(18) 0.17325(15) -0.02421(15) 0.0475(5) Uani d . 1 1
C C1 0.1003(2) 0.14588(16) 0.17183(15) 0.0391(5) Uani d . 1 1
H H1B -0.0079 0.1422 0.1872 0.047 Uiso calc R 1 1
C C2 0.1528(2) 0.02235(17) 0.14538(16) 0.0502(6) Uani d . 1 1
H H2C 0.0991 -0.0073 0.0810 0.060 Uiso calc R 1 1
H H2D 0.2593 0.0240 0.1277 0.060 Uiso calc R 1 1
C C3 0.1267(3) -0.05956(17) 0.24111(18) 0.0611(7) Uani d . 1 1
H H3A 0.0195 -0.0656 0.2553 0.073 Uiso calc R 1 1
H H3B 0.1638 -0.1387 0.2228 0.073 Uiso calc R 1 1
C C4 0.2041(3) -0.0156(2) 0.34235(18) 0.0612(7) Uani d . 1 1
H H4A 0.3122 -0.0170 0.3308 0.073 Uiso calc R 1 1
H H4B 0.1809 -0.0679 0.4042 0.073 Uiso calc R 1 1
C C5 0.1552(3) 0.10824(19) 0.36872(17) 0.0612(6) Uani d . 1 1
H H5A 0.2124 0.1376 0.4316 0.073 Uiso calc R 1 1
H H5B 0.0496 0.1075 0.3894 0.073 Uiso calc R 1 1
C C6 0.1769(2) 0.19043(17) 0.27290(16) 0.0485(5) Uani d . 1 1
H H6A 0.1375 0.2687 0.2916 0.058 Uiso calc R 1 1
H H6B 0.2837 0.1989 0.2581 0.058 Uiso calc R 1 1
C C7 0.0332(2) 0.23343(16) -0.00570(16) 0.0382(5) Uani d . 1 1
C C8 0.0761(2) 0.32275(16) -0.08846(16) 0.0387(5) Uani d . 1 1
C C9 0.1108(2) 0.43699(16) -0.05829(17) 0.0460(5) Uani d . 1 1
H H9A 0.1104 0.4587 0.0162 0.055 Uiso calc R 1 1
C C10 0.1457(3) 0.51857(19) -0.13683(18) 0.0559(6) Uani d . 1 1
H H10A 0.1683 0.5967 -0.1162 0.067 Uiso calc R 1 1
C C11 0.1480(3) 0.48753(19) -0.24477(19) 0.0578(6) Uani d . 1 1
H H11A 0.1724 0.5446 -0.2980 0.069 Uiso calc R 1 1
C C12 0.1153(2) 0.37453(19) -0.27700(17) 0.0520(6) Uani d . 1 1
C C13 0.0782(2) 0.29362(17) -0.19718(16) 0.0446(5) Uani d . 1 1
H H13A 0.0536 0.2160 -0.2181 0.054 Uiso calc R 1 1
C C14 0.1184(3) 0.3393(2) -0.3945(2) 0.0864(9) Uani d . 1 1
H H14A 0.0928 0.2562 -0.4010 0.130 Uiso calc R 1 1
H H14B 0.2174 0.3523 -0.4240 0.130 Uiso calc R 1 1
H H14C 0.0469 0.3864 -0.4352 0.130 Uiso calc R 1 1
H H2A -0.098(2) 0.1201(17) 0.0303(17) 0.054(6) Uiso d . 1 1
H H1A 0.213(2) 0.2603(17) 0.0752(16) 0.052(6) Uiso d . 1 1

loop_
_atom_site_aniso_label
_atom_site_aniso_U_11
_atom_site_aniso_U_22
_atom_site_aniso_U_33
_atom_site_aniso_U_12
_atom_site_aniso_U_13
_atom_site_aniso_U_23
N1 0.0400(10) 0.0501(10) 0.0401(9) -0.0084(9) -0.0028(8) 0.0139(8)
N2 0.0419(10) 0.0512(10) 0.0495(11) -0.0071(9) -0.0050(8) 0.0109(9)
C1 0.0377(10) 0.0413(11) 0.0384(11) -0.0025(9) 0.0019(9) 0.0065(8)
C2 0.0573(14) 0.0481(12) 0.0451(13) 0.0004(11) -0.0039(11) -0.0022(10)
C3 0.0705(17) 0.0405(11) 0.0721(16) -0.0032(12) -0.0081(14) 0.0079(12)
C4 0.0729(16) 0.0571(14) 0.0536(15) 0.0025(14) -0.0025(13) 0.0189(11)
C5 0.0785(16) 0.0640(15) 0.0410(13) 0.0052(13) -0.0004(12) 0.0068(11)
C6 0.0565(13) 0.0438(11) 0.0450(12) 0.0025(11) -0.0040(10) -0.0009(10)
C7 0.0364(10) 0.0379(11) 0.0402(12) 0.0025(9) 0.0009(9) 0.0016(9)
C8 0.0342(10) 0.0392(11) 0.0427(12) 0.0062(9) -0.0006(9) 0.0042(9)
C9 0.0502(13) 0.0430(11) 0.0448(12) 0.0024(10) -0.0028(10) 0.0033(10)
C10 0.0701(16) 0.0387(11) 0.0590(15) -0.0026(11) -0.0040(12) 0.0082(11)
C11 0.0638(16) 0.0524(13) 0.0570(15) -0.0022(12) 0.0016(12) 0.0212(12)
C12 0.0552(14) 0.0590(13) 0.0418(13) 0.0052(12) 0.0000(11) 0.0089(11)
C13 0.0460(12) 0.0448(11) 0.0431(12) 0.0012(10) -0.0011(9) 0.0006(10)
C14 0.123(2) 0.0921(19) 0.0440(14) -0.0059(19) 0.0068(16) 0.0102(14)

loop_
_atom_type_symbol
_atom_type_description
_atom_type_scat_dispersion_real
_atom_type_scat_dispersion_imag
_atom_type_scat_source
C C 0.0033 0.0016 'International Tables Vol C Tables 4.2.6.8 and 6.1.1.4'
H H 0.0000 0.0000 'International Tables Vol C Tables 4.2.6.8 and 6.1.1.4'
N N 0.0061 0.0033 'International Tables Vol C Tables 4.2.6.8 and 6.1.1.4'

loop_
_geom_angle_atom_site_label_1
_geom_angle_atom_site_label_2
_geom_angle_atom_site_label_3
_geom_angle
C7 N1 C1 123.32(16)
C7 N1 H1A 116.5(13)
C1 N1 H1A 117.7(13)
C7 N2 H2A 110.1(13)
N1 C1 C6 109.93(15)
N1 C1 C2 112.82(15)
C6 C1 C2 110.11(16)
N1 C1 H1B 107.9
C6 C1 H1B 107.9
C2 C1 H1B 107.9
C3 C2 C1 110.77(16)
C3 C2 H2C 109.5
C1 C2 H2C 109.5
C3 C2 H2D 109.5
C1 C2 H2D 109.5
H2C C2 H2D 108.1
C4 C3 C2 111.18(18)
C4 C3 H3A 109.4
C2 C3 H3A 109.4
C4 C3 H3B 109.4
C2 C3 H3B 109.4
H3A C3 H3B 108.0
C3 C4 C5 110.44(19)
C3 C4 H4A 109.6
C5 C4 H4A 109.6
C3 C4 H4B 109.6
C5 C4 H4B 109.6
H4A C4 H4B 108.1
C4 C5 C6 111.80(18)
C4 C5 H5A 109.3
C6 C5 H5A 109.3
C4 C5 H5B 109.3
C6 C5 H5B 109.3
H5A C5 H5B 107.9
C1 C6 C5 111.80(17)
C1 C6 H6A 109.3
C5 C6 H6A 109.3
C1 C6 H6B 109.3
C5 C6 H6B 109.3
H6A C6 H6B 107.9
N2 C7 N1 127.70(18)
N2 C7 C8 117.35(18)
N1 C7 C8 114.94(16)
C13 C8 C9 118.79(18)
C13 C8 C7 120.08(17)
C9 C8 C7 121.12(18)
C10 C9 C8 119.8(2)
C10 C9 H9A 120.1
C8 C9 H9A 120.1
C11 C10 C9 120.4(2)
C11 C10 H10A 119.8
C9 C10 H10A 119.8
C10 C11 C12 121.0(2)
C10 C11 H11A 119.5
C12 C11 H11A 119.5
C11 C12 C13 118.0(2)
C11 C12 C14 121.5(2)
C13 C12 C14 120.5(2)
C8 C13 C12 121.95(19)
C8 C13 H13A 119.0
C12 C13 H13A 119.0
C12 C14 H14A 109.5
C12 C14 H14B 109.5
H14A C14 H14B 109.5
C12 C14 H14C 109.5
H14A C14 H14C 109.5
H14B C14 H14C 109.5

loop_
_geom_bond_atom_site_label_1
_geom_bond_atom_site_label_2
_geom_bond_distance
N1 C7 1.357(2)
N1 C1 1.459(2)
N1 H1A 0.90(2)
N2 C7 1.284(2)
N2 H2A 0.91(2)
C1 C6 1.513(3)
C1 C2 1.524(3)
C1 H1B 1.0000
C2 C3 1.523(3)
C2 H2C 0.9900
C2 H2D 0.9900
C3 C4 1.516(3)
C3 H3A 0.9900
C3 H3B 0.9900
C4 C5 1.517(3)
C4 H4A 0.9900
C4 H4B 0.9900
C5 C6 1.520(3)
C5 H5A 0.9900
C5 H5B 0.9900
C6 H6A 0.9900
C6 H6B 0.9900
C7 C8 1.493(3)
C8 C13 1.379(3)
C8 C9 1.392(3)
C9 C10 1.379(3)
C9 H9A 0.9500
C10 C11 1.375(3)
C10 H10A 0.9500
C11 C12 1.382(3)
C11 H11A 0.9500
C12 C13 1.390(3)
C12 C14 1.502(3)
C13 H13A 0.9500
C14 H14A 0.9800
C14 H14B 0.9800
C14 H14C 0.9800

loop_
_geom_hbond_atom_site_label_D
_geom_hbond_atom_site_label_H
_geom_hbond_atom_site_label_A
_geom_hbond_site_symmetry_A
_geom_hbond_distance_DH
_geom_hbond_distance_HA
_geom_hbond_distance_DA
_geom_hbond_angle_DHA
N1 H1A N2 4 0.90(2) 2.08(2) 2.975(2) 168.0(18)

loop_
_cod_related_entry_id
_cod_related_entry_database
_cod_related_entry_code
1 ChemSpider 30658396
